data_4339973
loop_
_publ_author_name
'Chen, Min'
'Sa\~nudo, E Carolina'
'Jim\'enez, Erika'
'Fang, Shao-Ming'
'Liu, Chun-Sen'
'Du, Miao'

_publ_section_title
;
 Lanthanide-Organic Coordination Frameworks Showing New 5-Connected
 Network Topology and 3D Ordered Array of Single-Molecular Magnet Behavior
 in the Dy Case.
;
_journal_issue 13
_journal_name_full 'Inorganic chemistry'
_journal_page_first 6708
_journal_page_last 6714
_journal_paper_doi 10.1021/ic500490x
_journal_volume 53
_journal_year 2014
_chemical_formula_sum 'C20 H11 Gd N2 O5'
_chemical_formula_weight 516.56
_chemical_name_systematic
; 
 ? 
;
_space_group_IT_number 14
_symmetry_cell_setting monoclinic
_symmetry_space_group_name_Hall '-P 2yn'
_symmetry_space_group_name_H-M 'P 1 21/n 1'
_atom_sites_solution_hydrogens geom
_atom_sites_solution_primary direct
_atom_sites_solution_secondary difmap
_audit_creation_method SHELXL-97
_cell_angle_alpha 90.00
_cell_angle_beta 97.200(6)
_cell_angle_gamma 90.00
_cell_formula_units_Z 4
_cell_length_a 9.7723(6)
_cell_length_b 13.8718(8)
_cell_length_c 12.0958(7)
_cell_measurement_reflns_used 3801
_cell_measurement_temperature 294(2)
_cell_measurement_theta_max 26.3144
_cell_measurement_theta_min 3.2103
_cell_volume 1626.77(17)
_computing_cell_refinement 'SAINT (Bruker, 2007)'
_computing_data_collection 'SMART (Bruker, 2007)'
_computing_data_reduction SAINT
_computing_molecular_graphics 'SHELXTL (Sheldrick, 2008)'
_computing_publication_material 'SHELXTL and PLATON (Spek, 2009)'
_computing_structure_refinement 'SHELXL97 (Sheldrick, 2008)'
_computing_structure_solution 'SHELXS97 (Sheldrick, 2008)'
_diffrn_ambient_temperature 294(2)
_diffrn_measured_fraction_theta_full 0.998
_diffrn_measured_fraction_theta_max 0.998
_diffrn_measurement_device_type 'Bruker SMART CCD area-detector'
_diffrn_measurement_method '\f and \w scans'
_diffrn_radiation_monochromator graphite
_diffrn_radiation_source 'fine-focus sealed tube'
_diffrn_radiation_type MoK\a
_diffrn_radiation_wavelength 0.71073
_diffrn_reflns_av_R_equivalents 0.0467
_diffrn_reflns_av_sigmaI/netI 0.0630
_diffrn_reflns_limit_h_max 11
_diffrn_reflns_limit_h_min -8
_diffrn_reflns_limit_k_max 15
_diffrn_reflns_limit_k_min -16
_diffrn_reflns_limit_l_max 14
_diffrn_reflns_limit_l_min -13
_diffrn_reflns_number 6215
_diffrn_reflns_theta_full 25.00
_diffrn_reflns_theta_max 25.00
_diffrn_reflns_theta_min 3.22
_diffrn_standards_number 0
_exptl_absorpt_coefficient_mu 4.116
_exptl_absorpt_correction_T_max 0.5245
_exptl_absorpt_correction_T_min 0.4260
_exptl_absorpt_correction_type multi-scan
_exptl_absorpt_process_details '(SADABS; Sheldrick, 1996)'
_exptl_crystal_colour 'light yellow'
_exptl_crystal_density_diffrn 2.109
_exptl_crystal_density_meas ?
_exptl_crystal_density_method 'not measured'
_exptl_crystal_description block
_exptl_crystal_F_000 996
_exptl_crystal_size_max 0.25
_exptl_crystal_size_mid 0.19
_exptl_crystal_size_min 0.18
_refine_diff_density_max 2.169
_refine_diff_density_min -1.164
_refine_diff_density_rms 0.222
_refine_ls_extinction_method none
_refine_ls_goodness_of_fit_ref 1.007
_refine_ls_hydrogen_treatment constr
_refine_ls_matrix_type full
_refine_ls_number_parameters 253
_refine_ls_number_reflns 2863
_refine_ls_number_restraints 0
_refine_ls_restrained_S_all 1.007
_refine_ls_R_factor_all 0.0507
_refine_ls_R_factor_gt 0.0366
_refine_ls_shift/su_max 0.001
_refine_ls_shift/su_mean 0.000
_refine_ls_structure_factor_coef Fsqd
_refine_ls_weighting_details 'calc w=1/[\s^2^(Fo^2^)+(0.0536P)^2^+0.0000P] where P=(Fo^2^+2Fc^2^)/3'
_refine_ls_weighting_scheme calc
_refine_ls_wR_factor_gt 0.0907
_refine_ls_wR_factor_ref 0.0931
_reflns_number_gt 2193
_reflns_number_total 2863
_reflns_threshold_expression I>2\s(I)
_cod_data_source_file ic500490x_si_002.cif
_cod_data_source_block 2
_cod_depositor_comments
;
The following automatic conversions were performed:

'_symmetry_cell_setting' value 'Monoclinic' changed to 'monoclinic'
according to
/usr/data/users/saulius/crontab/automatic-downloads/rss-feeds/ACS/lib/dictionaries/cif_core.dic
dictionary named 'cif_core.dic' version 2.4.2 from 2011-04-26.

Automatic conversion script
Id: cif_fix_values 2281 2013-09-26 08:29:07Z andrius 

 Adding full bibliography for 4339972--4339976.cif.

The following automatic conversions were performed:

'_exptl_crystal_density_meas' value 'none' was changed to '?' - the
value is perceived as not measured.

Automatic conversion script
Id: cif_fix_values 3008 2015-01-20 13:52:24Z robertas 
;
_cod_original_sg_symbol_H-M P2(1)/n
_cod_database_code 4339973

loop_
_symmetry_equiv_pos_as_xyz
'x, y, z'
'-x+1/2, y+1/2, -z+1/2'
'-x, -y, -z'
'x-1/2, -y-1/2, z-1/2'

loop_
_atom_site_label
_atom_site_type_symbol
_atom_site_fract_x
_atom_site_fract_y
_atom_site_fract_z
_atom_site_U_iso_or_equiv
_atom_site_adp_type
_atom_site_occupancy
_atom_site_symmetry_multiplicity
_atom_site_calc_flag
_atom_site_refinement_flags
Gd1 Gd 0.12709(3) 0.44071(3) 0.89738(3) 0.01311(13) Uani 1 1 d .
C18 C 0.3871(9) 0.5985(6) 0.8384(7) 0.0275(19) Uani 1 1 d .
H18A H 0.3906 0.6082 0.9148 0.033 Uiso 1 1 calc R
C8 C -0.0782(7) 0.2430(5) 1.2326(6) 0.0192(17) Uani 1 1 d .
H8A H -0.1555 0.2770 1.2012 0.023 Uiso 1 1 calc R
C4 C 0.1658(7) 0.2138(5) 1.2464(5) 0.0177(16) Uani 1 1 d .
H4A H 0.2514 0.2279 1.2243 0.021 Uiso 1 1 calc R
C2 C 0.2795(7) 0.0939(6) 1.3851(5) 0.0178(16) Uani 1 1 d .
C3 C 0.0476(8) 0.2619(5) 1.1981(5) 0.0173(16) Uani 1 1 d .
C12 C 0.1774(9) 0.4481(7) 0.5067(6) 0.032(2) Uani 1 1 d .
C19 C 0.2810(8) 0.5320(5) 0.6775(6) 0.0223(18) Uani 1 1 d .
C7 C -0.0919(7) 0.1732(5) 1.3144(5) 0.0151(15) Uani 1 1 d .
C13 C 0.2695(10) 0.4981(7) 0.4464(7) 0.038(2) Uani 1 1 d .
H13A H 0.2662 0.4867 0.3703 0.046 Uiso 1 1 calc R
C20 C 0.1791(8) 0.4683(6) 0.6216(6) 0.0221(17) Uani 1 1 d .
C5 C 0.1542(7) 0.1452(5) 1.3272(5) 0.0171(16) Uani 1 1 d .
C15 C 0.3760(9) 0.5769(6) 0.6128(7) 0.0300(19) Uani 1 1 d .
C6 C 0.0258(7) 0.1237(5) 1.3588(6) 0.0164(15) Uani 1 1 d .
H6A H 0.0185 0.0752 1.4108 0.020 Uiso 1 1 calc R
C9 C -0.0063(9) 0.3688(6) 0.6321(6) 0.0288(19) Uani 1 1 d .
H9A H -0.0709 0.3420 0.6734 0.035 Uiso 1 1 calc R
C17 C 0.4886(9) 0.6416(6) 0.7834(8) 0.038(2) Uani 1 1 d .
H17A H 0.5619 0.6745 0.8230 0.045 Uiso 1 1 calc R
C10 C -0.0126(9) 0.3434(6) 0.5207(7) 0.035(2) Uani 1 1 d .
H10A H -0.0788 0.2999 0.4892 0.042 Uiso 1 1 calc R
C16 C 0.4778(9) 0.6342(7) 0.6707(7) 0.037(2) Uani 1 1 d .
H16A H 0.5390 0.6677 0.6318 0.044 Uiso 1 1 calc R
C11 C 0.0789(10) 0.3826(7) 0.4583(7) 0.037(2) Uani 1 1 d .
H11A H 0.0762 0.3661 0.3835 0.044 Uiso 1 1 calc R
C14 C 0.3623(9) 0.5620(7) 0.4953(7) 0.037(2) Uani 1 1 d .
H14A H 0.4176 0.5965 0.4521 0.045 Uiso 1 1 calc R
C1 C 0.0618(7) 0.3368(5) 1.1109(6) 0.0182(16) Uani 1 1 d .
N1 N 0.0865(6) 0.4290(5) 0.6833(5) 0.0195(14) Uani 1 1 d .
N2 N 0.2861(6) 0.5447(4) 0.7881(5) 0.0189(14) Uani 1 1 d .
O5 O -0.2120(5) 0.1574(4) 1.3522(4) 0.0205(12) Uani 1 1 d .
O3 O 0.3957(5) 0.1161(4) 1.3603(4) 0.0231(12) Uani 1 1 d .
O4 O 0.2587(5) 0.0289(4) 1.4562(4) 0.0233(12) Uani 1 1 d .
O1 O 0.1419(6) 0.3209(4) 1.0393(4) 0.0298(13) Uani 1 1 d .
O2 O -0.0077(5) 0.4129(4) 1.1099(4) 0.0274(13) Uani 1 1 d .

loop_
_atom_site_aniso_label
_atom_site_aniso_U_11
_atom_site_aniso_U_22
_atom_site_aniso_U_33
_atom_site_aniso_U_23
_atom_site_aniso_U_13
_atom_site_aniso_U_12
Gd1 0.01060(18) 0.0153(2) 0.01401(18) -0.00119(18) 0.00384(12) -0.00015(17)
C18 0.033(5) 0.023(4) 0.029(4) 0.001(4) 0.013(4) -0.004(4)
C8 0.014(4) 0.019(4) 0.024(4) 0.008(3) 0.001(3) 0.004(3)
C4 0.011(4) 0.023(4) 0.022(4) 0.002(3) 0.009(3) 0.002(3)
C2 0.013(4) 0.027(4) 0.015(3) 0.000(3) 0.006(3) 0.001(3)
C3 0.024(4) 0.014(4) 0.014(4) 0.002(3) 0.004(3) 0.005(3)
C12 0.035(5) 0.041(5) 0.020(4) -0.001(4) 0.005(3) 0.013(4)
C19 0.028(4) 0.020(4) 0.022(4) 0.009(3) 0.017(3) 0.006(3)
C7 0.013(3) 0.018(4) 0.016(3) -0.004(3) 0.009(3) -0.001(3)
C13 0.039(5) 0.056(7) 0.022(4) 0.013(4) 0.013(4) 0.017(5)
C20 0.024(4) 0.021(4) 0.022(4) 0.003(3) 0.005(3) 0.003(3)
C5 0.018(4) 0.021(4) 0.012(3) 0.002(3) 0.000(3) 0.002(3)
C15 0.028(4) 0.029(5) 0.037(5) 0.006(4) 0.020(4) -0.005(4)
C6 0.015(4) 0.017(4) 0.018(3) 0.002(3) 0.006(3) -0.005(3)
C9 0.033(5) 0.025(5) 0.028(4) -0.001(4) 0.002(4) -0.001(4)
C17 0.029(5) 0.027(5) 0.058(6) -0.004(4) 0.009(4) -0.010(4)
C10 0.040(5) 0.035(6) 0.031(4) -0.014(4) 0.004(4) -0.001(4)
C16 0.032(5) 0.035(5) 0.049(5) 0.008(4) 0.030(4) 0.000(4)
C11 0.044(6) 0.040(6) 0.025(4) -0.011(4) 0.002(4) 0.012(5)
C14 0.033(5) 0.049(6) 0.032(5) 0.018(5) 0.016(4) 0.006(5)
C1 0.014(4) 0.020(4) 0.022(4) 0.003(3) 0.005(3) 0.001(3)
N1 0.022(3) 0.022(4) 0.015(3) 0.004(3) 0.004(2) -0.002(3)
N2 0.019(3) 0.013(3) 0.026(3) -0.002(3) 0.005(3) 0.001(3)
O5 0.012(2) 0.023(3) 0.029(3) 0.002(2) 0.011(2) 0.000(2)
O3 0.016(3) 0.028(3) 0.026(3) 0.009(2) 0.002(2) 0.001(2)
O4 0.018(3) 0.028(3) 0.024(3) 0.011(2) 0.004(2) 0.006(2)
O1 0.032(3) 0.031(3) 0.028(3) 0.007(3) 0.015(2) 0.008(3)
O2 0.025(3) 0.016(3) 0.041(3) 0.006(2) 0.003(3) 0.004(2)

loop_
_atom_type_symbol
_atom_type_description
_atom_type_scat_dispersion_real
_atom_type_scat_dispersion_imag
_atom_type_scat_source
C C 0.0033 0.0016 'International Tables Vol C Tables 4.2.6.8 and 6.1.1.4'
H H 0.0000 0.0000 'International Tables Vol C Tables 4.2.6.8 and 6.1.1.4'
N N 0.0061 0.0033 'International Tables Vol C Tables 4.2.6.8 and 6.1.1.4'
O O 0.0106 0.0060 'International Tables Vol C Tables 4.2.6.8 and 6.1.1.4'
Gd Gd -0.1653 3.9035 'International Tables Vol C Tables 4.2.6.8 and 6.1.1.4'

loop_
_geom_angle_atom_site_label_1
_geom_angle_atom_site_label_2
_geom_angle_atom_site_label_3
_geom_angle
_geom_angle_site_symmetry_1
_geom_angle_site_symmetry_3
O5 Gd1 O4 103.02(18) 4_665 2_557
O5 Gd1 O2 153.8(2) 4_665 3_567
O4 Gd1 O2 76.16(18) 2_557 3_567
O5 Gd1 O1 76.47(18) 4_665 .
O4 Gd1 O1 80.67(19) 2_557 .
O2 Gd1 O1 128.20(19) 3_567 .
O5 Gd1 O3 116.07(18) 4_665 4_565
O4 Gd1 O3 132.25(18) 2_557 4_565
O2 Gd1 O3 79.80(19) 3_567 4_565
O1 Gd1 O3 82.85(19) . 4_565
O5 Gd1 N1 74.70(19) 4_665 .
O4 Gd1 N1 143.09(19) 2_557 .
O2 Gd1 N1 90.23(19) 3_567 .
O1 Gd1 N1 132.0(2) . .
O3 Gd1 N1 76.52(18) 4_565 .
O5 Gd1 N2 74.07(19) 4_665 .
O4 Gd1 N2 80.47(18) 2_557 .
O2 Gd1 N2 80.00(19) 3_567 .
O1 Gd1 N2 140.15(18) . .
O3 Gd1 N2 134.52(18) 4_565 .
N1 Gd1 N2 63.27(19) . .
O5 Gd1 Gd1 155.62(13) 4_665 3_567
O4 Gd1 Gd1 66.02(13) 2_557 3_567
O2 Gd1 Gd1 48.12(14) 3_567 3_567
O1 Gd1 Gd1 80.17(13) . 3_567
O3 Gd1 Gd1 67.15(12) 4_565 3_567
N1 Gd1 Gd1 127.57(14) . 3_567
N2 Gd1 Gd1 122.35(13) . 3_567
N2 C18 C17 123.8(8) . .
C3 C8 C7 121.0(6) . .
C5 C4 C3 119.2(7) . .
O3 C2 O4 124.2(6) . .
O3 C2 C5 118.7(6) . .
O4 C2 C5 117.1(6) . .
C8 C3 C4 120.5(7) . .
C8 C3 C1 120.8(6) . .
C4 C3 C1 118.7(7) . .
C11 C12 C13 123.6(8) . .
C11 C12 C20 117.5(8) . .
C13 C12 C20 118.7(8) . .
N2 C19 C15 122.8(7) . .
N2 C19 C20 119.2(7) . .
C15 C19 C20 118.0(7) . .
O5 C7 C6 120.6(6) . .
O5 C7 C8 121.6(6) . .
C6 C7 C8 117.8(6) . .
C14 C13 C12 122.2(8) . .
N1 C20 C12 122.3(7) . .
N1 C20 C19 117.3(6) . .
C12 C20 C19 120.5(7) . .
C4 C5 C6 120.1(6) . .
C4 C5 C2 121.3(6) . .
C6 C5 C2 118.6(6) . .
C16 C15 C14 123.8(8) . .
C16 C15 C19 116.5(7) . .
C14 C15 C19 119.7(8) . .
C5 C6 C7 121.3(7) . .
N1 C9 C10 123.9(8) . .
C16 C17 C18 118.4(8) . .
C11 C10 C9 119.2(8) . .
C17 C16 C15 120.6(8) . .
C10 C11 C12 119.7(8) . .
C13 C14 C15 120.4(8) . .
O2 C1 O1 121.6(7) . .
O2 C1 C3 119.5(7) . .
O1 C1 C3 118.9(7) . .
C9 N1 C20 117.3(6) . .
C9 N1 Gd1 121.3(5) . .
C20 N1 Gd1 119.9(4) . .
C18 N2 C19 117.6(7) . .
C18 N2 Gd1 122.6(5) . .
C19 N2 Gd1 118.9(5) . .
C7 O5 Gd1 151.2(5) . 4_566
C2 O3 Gd1 138.0(5) . 4_666
C2 O4 Gd1 141.5(4) . 2_547
C1 O1 Gd1 112.8(5) . .
C1 O2 Gd1 176.6(5) . 3_567

loop_
_geom_bond_atom_site_label_1
_geom_bond_atom_site_label_2
_geom_bond_distance
_geom_bond_site_symmetry_2
Gd1 O5 2.200(5) 4_665
Gd1 O4 2.321(5) 2_557
Gd1 O2 2.338(5) 3_567
Gd1 O1 2.381(5) .
Gd1 O3 2.383(5) 4_565
Gd1 N1 2.575(5) .
Gd1 N2 2.599(6) .
Gd1 Gd1 4.0724(7) 3_567
C18 N2 1.323(10) .
C18 C17 1.396(12) .
C8 C3 1.371(10) .
C8 C7 1.403(10) .
C4 C5 1.379(10) .
C4 C3 1.397(9) .
C2 O3 1.250(9) .
C2 O4 1.279(9) .
C2 C5 1.511(9) .
C3 C1 1.499(10) .
C12 C11 1.397(12) .
C12 C13 1.410(13) .
C12 C20 1.416(10) .
C19 N2 1.344(9) .
C19 C15 1.431(11) .
C19 C20 1.436(11) .
C7 O5 1.330(8) .
C7 C6 1.389(9) .
C13 C14 1.350(13) .
C20 N1 1.358(10) .
C5 C6 1.389(10) .
C15 C16 1.392(12) .
C15 C14 1.426(11) .
C9 N1 1.328(10) .
C9 C10 1.387(11) .
C17 C16 1.358(12) .
C10 C11 1.354(13) .
C1 O2 1.255(9) .
C1 O1 1.258(9) .
O5 Gd1 2.200(5) 4_566
O3 Gd1 2.383(5) 4_666
O4 Gd1 2.321(5) 2_547
O2 Gd1 2.338(5) 3_567

loop_
_geom_torsion_atom_site_label_1
_geom_torsion_atom_site_label_2
_geom_torsion_atom_site_label_3
_geom_torsion_atom_site_label_4
_geom_torsion
_geom_torsion_site_symmetry_1
_geom_torsion_site_symmetry_4
C7 C8 C3 C4 -2.0(11) . .
C7 C8 C3 C1 -179.8(6) . .
C5 C4 C3 C8 1.7(11) . .
C5 C4 C3 C1 179.6(6) . .
C3 C8 C7 O5 176.8(7) . .
C3 C8 C7 C6 -0.2(11) . .
C11 C12 C13 C14 179.1(9) . .
C20 C12 C13 C14 2.3(13) . .
C11 C12 C20 N1 -2.3(12) . .
C13 C12 C20 N1 174.7(8) . .
C11 C12 C20 C19 177.6(7) . .
C13 C12 C20 C19 -5.5(12) . .
N2 C19 C20 N1 4.4(10) . .
C15 C19 C20 N1 -177.6(7) . .
N2 C19 C20 C12 -175.5(7) . .
C15 C19 C20 C12 2.5(11) . .
C3 C4 C5 C6 0.8(11) . .
C3 C4 C5 C2 -177.7(6) . .
O3 C2 C5 C4 1.6(10) . .
O4 C2 C5 C4 -177.6(7) . .
O3 C2 C5 C6 -176.9(7) . .
O4 C2 C5 C6 3.9(10) . .
N2 C19 C15 C16 1.2(12) . .
C20 C19 C15 C16 -176.7(7) . .
N2 C19 C15 C14 -178.5(7) . .
C20 C19 C15 C14 3.6(12) . .
C4 C5 C6 C7 -3.1(11) . .
C2 C5 C6 C7 175.5(6) . .
O5 C7 C6 C5 -174.3(7) . .
C8 C7 C6 C5 2.8(10) . .
N2 C18 C17 C16 5.2(14) . .
N1 C9 C10 C11 -1.2(13) . .
C18 C17 C16 C15 -6.4(13) . .
C14 C15 C16 C17 -176.9(9) . .
C19 C15 C16 C17 3.4(13) . .
C9 C10 C11 C12 -0.3(13) . .
C13 C12 C11 C10 -174.9(9) . .
C20 C12 C11 C10 1.9(12) . .
C12 C13 C14 C15 3.9(14) . .
C16 C15 C14 C13 173.5(9) . .
C19 C15 C14 C13 -6.8(13) . .
C8 C3 C1 O2 37.5(10) . .
C4 C3 C1 O2 -140.3(7) . .
C8 C3 C1 O1 -141.3(7) . .
C4 C3 C1 O1 40.8(10) . .
C10 C9 N1 C20 0.8(12) . .
C10 C9 N1 Gd1 -165.3(6) . .
C12 C20 N1 C9 1.0(11) . .
C19 C20 N1 C9 -178.9(7) . .
C12 C20 N1 Gd1 167.2(6) . .
C19 C20 N1 Gd1 -12.6(9) . .
O5 Gd1 N1 C9 97.0(6) 4_665 .
O4 Gd1 N1 C9 -171.6(5) 2_557 .
O2 Gd1 N1 C9 -104.8(6) 3_567 .
O1 Gd1 N1 C9 41.9(7) . .
O3 Gd1 N1 C9 -25.3(6) 4_565 .
N2 Gd1 N1 C9 176.5(6) . .
Gd1 Gd1 N1 C9 -71.8(6) 3_567 .
O5 Gd1 N1 C20 -68.8(6) 4_665 .
O4 Gd1 N1 C20 22.6(7) 2_557 .
O2 Gd1 N1 C20 89.5(6) 3_567 .
O1 Gd1 N1 C20 -123.9(5) . .
O3 Gd1 N1 C20 169.0(6) 4_565 .
N2 Gd1 N1 C20 10.8(5) . .
Gd1 Gd1 N1 C20 122.4(5) 3_567 .
C17 C18 N2 C19 -0.8(12) . .
C17 C18 N2 Gd1 168.4(7) . .
C15 C19 N2 C18 -2.5(11) . .
C20 C19 N2 C18 175.4(7) . .
C15 C19 N2 Gd1 -172.0(6) . .
C20 C19 N2 Gd1 5.8(9) . .
O5 Gd1 N2 C18 -96.8(6) 4_665 .
O4 Gd1 N2 C18 9.8(6) 2_557 .
O2 Gd1 N2 C18 87.3(6) 3_567 .
O1 Gd1 N2 C18 -53.0(7) . .
O3 Gd1 N2 C18 152.1(5) 4_565 .
N1 Gd1 N2 C18 -177.4(6) . .
Gd1 Gd1 N2 C18 63.3(6) 3_567 .
O5 Gd1 N2 C19 72.2(5) 4_665 .
O4 Gd1 N2 C19 178.8(5) 2_557 .
O2 Gd1 N2 C19 -103.7(5) 3_567 .
O1 Gd1 N2 C19 116.0(5) . .
O3 Gd1 N2 C19 -38.9(6) 4_565 .
N1 Gd1 N2 C19 -8.3(5) . .
Gd1 Gd1 N2 C19 -127.6(5) 3_567 .
C6 C7 O5 Gd1 -50.4(12) . 4_566
C8 C7 O5 Gd1 132.7(8) . 4_566
O4 C2 O3 Gd1 7.6(12) . 4_666
C5 C2 O3 Gd1 -171.6(5) . 4_666
O3 C2 O4 Gd1 17.7(13) . 2_547
C5 C2 O4 Gd1 -163.1(5) . 2_547
O2 C1 O1 Gd1 -5.8(9) . .
C3 C1 O1 Gd1 173.1(5) . .
O5 Gd1 O1 C1 178.4(5) 4_665 .
O4 Gd1 O1 C1 72.5(5) 2_557 .
O2 Gd1 O1 C1 8.4(6) 3_567 .
O3 Gd1 O1 C1 -62.6(5) 4_565 .
N1 Gd1 O1 C1 -127.2(5) . .
N2 Gd1 O1 C1 135.2(5) . .
Gd1 Gd1 O1 C1 5.4(5) 3_567 .
